data_2004776
loop_
_publ_author_name
'Li, H.'
'Sheng, T.'
'Huang, Q.'
'Wu, X.'

_publ_section_title
;Tetrakis(3-methylpyridine)-1\k<i>N</i>,2\k<i>N</i>,3\k<i>N</i>,4\k<i>N</i>-bis(\m~4~-pentathio)-1:2\k^2^<i>S</i>^1^,2\k<i>S</i>^4^,3\k<i>S</i>^2^,3:4\k^2^<i>S</i>^5^;1\k<i>S</i>^4'^,1:3\k^2^<i>S</i>^1'^,2:4\k^2^<i>S</i>^5'^,4\k<i>S</i>^2'^-tetracopper(I)
 Bis(3-methylpyridine) Solvate
;
_journal_issue 4
_journal_name_full 'Acta Crystallographica Section C'
_journal_page_first 887
_journal_page_last 889
_journal_paper_doi 10.1107/S0108270195011462
_journal_volume 52
_journal_year 1996
_chemical_formula_iupac '[Cu4 (S5)2 (C6 H7 N1)4], 2C6 H7 N1'
_chemical_formula_moiety 'C24 H28 Cu4 N4 S10 , 2C6 H7 N'
_chemical_formula_sum 'C36 H42 Cu4 N6 S10'
_chemical_formula_weight 1133.58
_space_group_IT_number 15
_symmetry_cell_setting monoclinic
_symmetry_space_group_name_Hall '-C 2yc'
_symmetry_space_group_name_H-M 'C 1 2/c 1'
_atom_type_scat_source 'Cromer & Waber (1974)'
_cell_angle_alpha 90
_cell_angle_beta 126.54(2)
_cell_angle_gamma 90
_cell_formula_units_Z 4
_cell_length_a 27.395(8)
_cell_length_b 10.804(3)
_cell_length_c 19.201(3)
_cell_measurement_reflns_used 25
_cell_measurement_temperature 296
_cell_measurement_theta_max 14
_cell_measurement_theta_min 9
_cell_volume 4566(2)
_computing_cell_refinement 'CAD-4 Software'
_computing_data_collection 'CAD-4 Software (Enraf-Nonius, 1989)'
_computing_data_reduction 'MolEN (Fair, 1990)'
_computing_molecular_graphics 'ORTEPII (Johnson, 1976)'
_computing_publication_material MolEN
_computing_structure_refinement MolEN
_computing_structure_solution MolEN
_diffrn_measurement_device 'Enraf-Nonius CAD-4'
_diffrn_measurement_method \w/2\q
_diffrn_radiation_type MoK\a
_diffrn_radiation_wavelength 0.71073
_diffrn_reflns_av_R_equivalents 0.026
_diffrn_reflns_limit_h_max 32
_diffrn_reflns_limit_h_min 0
_diffrn_reflns_limit_k_max 0
_diffrn_reflns_limit_k_min -12
_diffrn_reflns_limit_l_max 22
_diffrn_reflns_limit_l_min -22
_diffrn_reflns_number 5944
_diffrn_reflns_theta_max 25
_diffrn_standards_decay_% none
_diffrn_standards_interval_count 300
_diffrn_standards_number 3
_exptl_absorpt_coefficient_mu 2.32
_exptl_absorpt_correction_T_max 1.00
_exptl_absorpt_correction_T_min 0.932
_exptl_absorpt_correction_type 'empirical (Walker & Stuart, 1983)'
_exptl_crystal_colour red
_exptl_crystal_density_diffrn 1.65
_exptl_crystal_density_method none
_exptl_crystal_description prism
_exptl_crystal_size_max 0.55
_exptl_crystal_size_mid 0.35
_exptl_crystal_size_min 0.25
_refine_diff_density_max 0.55
_refine_diff_density_min -0.21
_refine_ls_extinction_method none
_refine_ls_goodness_of_fit_obs 0.97
_refine_ls_hydrogen_treatment noref
_refine_ls_number_parameters 254
_refine_ls_number_reflns 3030
_refine_ls_R_factor_obs 0.049
_refine_ls_shift/esd_max 0.01
_refine_ls_structure_factor_coef F
_refine_ls_weighting_details 'w = 1/[\s^2^(F~o~)^2^ + (0.020F~o~)^2^ + 1]'
_refine_ls_weighting_scheme calc
_refine_ls_wR_factor_obs 0.068
_reflns_number_observed 3030
_reflns_number_total 5756
_reflns_observed_criterion I>3\s(I)
_cod_data_source_file kh1046.cif
_cod_data_source_block kh1046a
_cod_depositor_comments
;
The following automatic conversions were performed:

'_refine_ls_weighting_scheme' value 'w = 1/[\s^2^(F~o~)^2^ +
(0.020F~o~)^2^ + 1]' was changed to 'calc'. New tag
'_refine_ls_weighting_details' was created. The value of the new tag
was set to 'w = 1/[\s^2^(F~o~)^2^ + (0.020F~o~)^2^ + 1]'.

Automatic conversion script
Id: cif_fix_values 3143 2015-03-26 13:38:13Z robertas 
;
_cod_original_cell_volume 4565.8
_cod_database_code 2004776

loop_
_symmetry_equiv_pos_as_xyz
x,y,z
x,-y,1/2+z
-x,-y,-z
-x,y,1/2-z
1/2+x,1/2+y,z
1/2+x,1/2-y,1/2+z
1/2-x,1/2-y,-z
1/2-x,1/2+y,1/2-z

loop_
_atom_site_aniso_label
_atom_site_aniso_U_11
_atom_site_aniso_U_22
_atom_site_aniso_U_33
_atom_site_aniso_U_12
_atom_site_aniso_U_13
_atom_site_aniso_U_23
Cu(1) 0.0379(4) 0.0447(6) 0.0390(4) -0.0008(4) 0.0203(2) -0.0035(4)
Cu(2) 0.0460(4) 0.0409(5) 0.0443(4) -0.0054(4) 0.0295(2) -0.0020(4)
S(1) 0.0349(7) 0.0410(10) 0.0418(7) 0.0019(8) 0.0228(5) -0.0008(8)
S(2) 0.0459(8) 0.0400(10) 0.0433(7) 0.0076(8) 0.0276(5) 0.0087(8)
S(3) 0.0560(10) 0.0290(10) 0.0640(10) 0.0 0.0375(8) 0.0
S(4) 0.0434(7) 0.0390(10) 0.0344(6) -0.0023(8) 0.0246(5) -0.0025(8)
S(5) 0.0431(7) 0.0400(10) 0.0441(7) -0.0047(8) 0.0286(5) 0.0013(8)
S(6) 0.0610(10) 0.0300(10) 0.0530(10) 0.0 0.0359(8) 0.0
N(1) 0.036(3) 0.051(4) 0.039(3) -0.002(3) 0.018(2) -0.003(3)
N(2) 0.056(3) 0.042(4) 0.054(2) -0.008(3) 0.041(2) 0.000(3)
N(3) 0.100(6) 0.107(9) 0.092(5) 0.008(6) 0.052(4) 0.017(6)
C(11) 0.038(3) 0.055(6) 0.049(4) -0.003(4) 0.019(3) 0.003(4)
C(12) 0.039(4) 0.055(6) 0.072(5) 0.003(4) 0.020(3) 0.018(5)
C(13) 0.065(5) 0.062(6) 0.053(5) -0.009(5) 0.022(4) 0.004(5)
C(14) 0.069(5) 0.073(7) 0.069(5) -0.013(5) 0.041(3) -0.019(5)
C(15) 0.057(4) 0.062(6) 0.045(4) -0.014(4) 0.026(3) -0.021(4)
C(16) 0.040(5) 0.091(9) 0.124(9) 0.019(6) 0.028(5) 0.021(8)
C(21) 0.051(3) 0.049(5) 0.051(3) -0.012(4) 0.033(2) -0.004(4)
C(22) 0.056(3) 0.057(6) 0.088(4) 0.003(4) 0.052(2) 0.017(4)
C(23) 0.077(4) 0.068(6) 0.074(4) 0.020(4) 0.059(2) 0.022(4)
C(24) 0.085(4) 0.074(7) 0.063(3) 0.020(5) 0.056(2) 0.004(4)
C(25) 0.059(3) 0.060(6) 0.043(3) 0.009(4) 0.035(2) -0.001(4)
C(26) 0.104(6) 0.067(7) 0.113(7) -0.037(6) 0.063(4) -0.009(6)
C(31) 0.067(5) 0.068(7) 0.059(4) 0.005(5) 0.033(3) 0.010(5)
C(32) 0.050(4) 0.075(7) 0.057(4) 0.000(4) 0.031(3) 0.017(4)
C(33) 0.062(5) 0.120(10) 0.093(7) 0.003(7) 0.039(4) 0.000(8)
C(34) 0.071(6) 0.120(10) 0.051(5) 0.009(7) 0.026(4) -0.013(6)
C(35) 0.108(6) 0.100(10) 0.093(5) -0.019(7) 0.068(4) -0.011(7)
C(36) 0.092(5) 0.090(9) 0.088(5) 0.012(6) 0.066(3) 0.005(6)

loop_
_atom_site_label
_atom_site_fract_x
_atom_site_fract_y
_atom_site_fract_z
_atom_site_B_iso_or_equiv
Cu(1) -0.08583(4) 0.0059(1) 0.14738(6) 0.042(1)
Cu(2) 0.02703(4) 0.1683(1) 0.17501(6) 0.042(2)
S(1) -0.10128(8) 0.1996(2) 0.1782(1) 0.039(2)
S(2) -0.05235(9) 0.3019(2) 0.1482(1) 0.042(5)
S(3) 0 0.4230(3) 0.25 0.049(1)
S(4) -0.01191(8) -0.0226(2) 0.1258(1) 0.037(9)
S(5) -0.05119(8) -0.1269(2) 0.2657(1) 0.040(7)
S(6) 0 -0.2476(3) 0.25 0.046(9)
N(1) -0.1646(3) -0.0749(7) 0.0427(4) 0.044(6)
N(2) 0.0500(3) 0.2755(7) 0.1084(4) 0.045(8)
N(3) -0.3693(5) 0.467(1) 0.1244(6) 0.103(1)
C(11) -0.2199(4) -0.0345(9) 0.0137(5) 0.052(2)
C(12) -0.2735(4) -0.086(1) -0.0599(6) 0.063(7)
C(13) -0.2666(5) -0.183(1) -0.1017(6) 0.068(8)
C(14) -0.2078(4) -0.226(1) -0.0683(6) 0.071(3)
C(15) -0.1593(4) -0.171(1) 0.0019(5) 0.058(6)
C(16) -0.3347(5) -0.035(1) -0.0928(9) 0.098(1)
C(21) 0.0824(4) 0.3793(9) 0.1477(5) 0.049(6)
C(22) 0.0937(4) 0.469(1) 0.1069(6) 0.061(1)
C(23) 0.0703(4) 0.447(1) 0.0202(5) 0.065(1)
C(24) 0.0386(4) 0.341(1) -0.0181(5) 0.067(5)
C(25) 0.0278(4) 0.2564(9) 0.0263(5) 0.050(9)
C(26) 0.1288(5) 0.585(1) 0.1539(8) 0.095(5)
C(31) -0.3505(5) 0.388(1) 0.0859(6) 0.067(5)
C(32) -0.2948(4) 0.335(1) 0.1317(5) 0.061(2)
C(33) -0.2562(5) 0.363(1) 0.2216(8) 0.096(8)
C(34) -0.2718(5) 0.434(1) 0.2613(6) 0.086(6)
C(35) -0.3260(5) 0.490(1) 0.2149(7) 0.095(5)
C(36) -0.2743(5) 0.249(1) 0.0939(6) 0.082(7)
H1 -0.223 0.0305 0.044 5.2
H2 -0.302 -0.2189 -0.152 6.8
H3 -0.203 -0.2933 -0.096 7.0
H4 -0.120 -0.2000 0.024 5.7
H5 -0.330 0.0309 -0.056 9.3
H6 -0.354 -0.0029 -0.150 9.3
H7 -0.359 -0.0977 -0.094 9.3
H8 0.099 0.3918 0.207 5.1
H9 0.077 0.5048 -0.010 6.5
H10 0.023 0.3249 -0.077 6.5
H11 0.004 0.1844 -0.003 5.0
H12 0.140 0.5831 0.211 9.2
H13 0.164 0.5894 0.155 9.2
H14 0.104 0.6554 0.125 9.2
H15 -0.378 0.3726 0.025 6.8
H16 -0.216 0.3288 0.256 9.6
H17 -0.245 0.4447 0.322 8.3
H18 -0.336 0.5481 0.243 9.4
H19 -0.305 0.2397 0.034 8.3
H20 -0.239 0.2805 0.103 8.3
H21 -0.266 0.1702 0.121 8.3

loop_
_geom_angle_atom_site_label_1
_geom_angle_atom_site_label_2
_geom_angle_atom_site_label_3
_geom_angle
_geom_angle_publ_flag
S(1) Cu(1) S(4) 119.00(10) yes
S(1) Cu(1) S(5) 109.80(10) yes
S(1) Cu(1) N(1) 113.0(2) yes
S(4) Cu(1) S(5) 101.45(9) yes
S(4) Cu(1) N(1) 106.7(3) yes
S(5) Cu(1) N(1) 105.5(2) yes
S(2) Cu(2) S(4) 108.55(9) yes
S(2) Cu(2) N(2) 95.8(2) yes
S(4) Cu(2) N(2) 119.5(2) yes
Cu(1) S(1) S(2) 99.60(10) yes
Cu(2) S(2) S(1) 105.90(10) yes
Cu(2) S(2) S(3) 98.53(8) yes
S(1) S(2) S(3) 106.00(10) yes
Cu(1) S(4) Cu(2) 92.80(10) yes
Cu(1) S(5) S(6) 99.40(10) yes
Cu(1) N(1) C(11) 122.3(6) no
Cu(1) N(1) C(15) 118.3(6) no
C(11) N(1) C(15) 119.6(7) no
Cu(2) N(2) C(21) 117.2(7) no
Cu(2) N(2) C(25) 123.5(6) no
C(21) N(2) C(25) 118.6(9) no
C(31) N(3) C(35) 117(2) no
N(1) C(11) C(12) 122(2) no
C(11) C(12) C(13) 117.0(10) no
C(11) C(12) C(16) 121(2) no
C(13) C(12) C(16) 122.1(9) no
C(12) C(13) C(14) 119.7(8) no
C(13) C(14) C(15) 119.0(10) no
N(1) C(15) C(14) 122.0(10) no
N(2) C(21) C(22) 123.9(8) no
C(21) C(22) C(23) 117.0(9) no
C(21) C(22) C(26) 121(2) no
C(23) C(22) C(26) 122.0(10) no
C(22) C(23) C(24) 118(2) no
C(23) C(24) C(25) 121.4(9) no
N(2) C(25) C(24) 120.7(8) no
N(3) C(31) C(32) 122.7(9) no
C(31) C(32) C(33) 116.0(10) no
C(31) C(32) C(36) 124.0(8) no
C(33) C(32) C(36) 120.4(9) no
C(32) C(33) C(34) 124(2) no
C(33) C(34) C(35) 120(2) no
N(3) C(35) C(34) 122.0(10) no

loop_
_geom_bond_atom_site_label_1
_geom_bond_atom_site_label_2
_geom_bond_site_symmetry_2
_geom_bond_distance
_geom_bond_publ_flag
Cu(1) S(1) . 2.282(3) yes
Cu(1) S(4) . 2.317(3) yes
Cu(1) S(5) . 2.356(2) yes
Cu(1) N(1) . 2.073(6) yes
Cu(2) S(2) . 2.397(3) yes
Cu(2) S(4) . 2.255(2) yes
Cu(2) N(2) . 2.082(9) yes
S(1) S(2) . 2.067(4) yes
S(2) S(3) . 2.062(3) yes
S(4) S(5) 4_555 2.076(5) yes
S(5) S(6) . 2.064(3) yes
Cu(1) Cu(1) 4_555 3.9480(10) yes
Cu(1) Cu(2) . 3.312(2) yes
Cu(2) Cu(1) 4_555 3.2810(10) yes
Cu(2) Cu(2) 4_555 3.9450(10) yes
N(1) C(11) . 1.340(10) no
N(1) C(15) . 1.360(10) no
N(2) C(21) . 1.350(10) no
N(2) C(25) . 1.320(10) no
N(3) C(31) . 1.41(3) no
N(3) C(35) . 1.430(10) no
C(11) C(12) . 1.41(2) no
C(12) C(13) . 1.40(2) no
C(12) C(16) . 1.51(2) no
C(13) C(14) . 1.41(2) no
C(14) C(15) . 1.350(10) no
C(21) C(22) . 1.39(2) no
C(22) C(23) . 1.400(10) no
C(22) C(26) . 1.51(2) no
C(23) C(24) . 1.360(10) no
C(24) C(25) . 1.39(2) no
C(31) C(32) . 1.360(10) no
C(32) C(33) . 1.420(10) no
C(32) C(36) . 1.49(2) no
C(33) C(34) . 1.32(2) no
C(34) C(35) . 1.34(2) no
